data_7700998
loop_
_publ_author_name
'Wang, Yuchao'
'Li, Fengyan'
'Jiang, Ning'
'Liu, Xizheng'
'Xu, Lin'

_publ_section_title
;
 A &quot;directed precursor self-assembly&quot; strategy for the facile
 synthesis of heteropoly blues: crystal structures, formation mechanism
 and electron distribution.
;
_journal_issue 38
_journal_name_full 'Dalton transactions (Cambridge, England : 2003)'
_journal_page_first 14347
_journal_page_last 14353
_journal_paper_doi 10.1039/c9dt02789k
_journal_volume 48
_journal_year 2019
_chemical_formula_sum 'C21 H76 Mo2 N14 O82 P2 W16'
_chemical_formula_weight 5032.38
_space_group_IT_number 7
_space_group_name_Hall 'P -2yac'
_space_group_name_H-M_alt 'P 1 n 1'
_symmetry_cell_setting monoclinic
_symmetry_space_group_name_Hall 'P -2yac'
_symmetry_space_group_name_H-M 'P 1 n 1'
_atom_sites_solution_primary direct
_atom_sites_solution_secondary difmap
_audit_creation_method SHELXL-97
_audit_update_record
;
2012-05-16 deposited with the CCDC.    2019-09-02 downloaded from the CCDC.
;
_cell_angle_alpha 90.00
_cell_angle_beta 92.02
_cell_angle_gamma 90.00
_cell_formula_units_Z 2
_cell_length_a 14.946
_cell_length_b 13.887
_cell_length_c 21.170
_cell_measurement_temperature 293(2)
_cell_volume 4391.211
_computing_cell_refinement 'SMART (Bruker, 1997)'
_computing_data_collection 'SMART (Bruker, 1997)'
_computing_data_reduction SAINT
_computing_molecular_graphics 'SHELXTL-PLUS (Sheldrick, 1990)'
_computing_publication_material SHELXL-97
_computing_structure_refinement 'SHELXL-97 (Sheldrick, 1997)'
_computing_structure_solution 'SHELXS-97 (Sheldrick, 1990)'
_diffrn_ambient_temperature 293(2)
_diffrn_measured_fraction_theta_full 0.999
_diffrn_measured_fraction_theta_max 0.999
_diffrn_radiation_monochromator graphite
_diffrn_radiation_source 'fine-focus sealed tube'
_diffrn_radiation_type MoK\a
_diffrn_radiation_wavelength 0.71073
_diffrn_reflns_av_R_equivalents 0.0674
_diffrn_reflns_av_sigmaI/netI 0.0802
_diffrn_reflns_limit_h_max 15
_diffrn_reflns_limit_h_min -17
_diffrn_reflns_limit_k_max 16
_diffrn_reflns_limit_k_min -14
_diffrn_reflns_limit_l_max 25
_diffrn_reflns_limit_l_min -20
_diffrn_reflns_number 21565
_diffrn_reflns_theta_full 25.00
_diffrn_reflns_theta_max 25.00
_diffrn_reflns_theta_min 1.47
_exptl_absorpt_coefficient_mu 21.299
_exptl_absorpt_correction_T_max 0.051
_exptl_absorpt_correction_T_min 0.023
_exptl_absorpt_correction_type multi-scan
_exptl_absorpt_process_details 'SADABS(Sheldrick, 1996)'
_exptl_crystal_colour 'dark blue'
_exptl_crystal_density_diffrn 3.806
_exptl_crystal_density_method 'not measured'
_exptl_crystal_description block
_exptl_crystal_F_000 4508
_exptl_crystal_size_max 0.25
_exptl_crystal_size_mid 0.16
_exptl_crystal_size_min 0.14
_refine_diff_density_max 2.180
_refine_diff_density_min -3.847
_refine_diff_density_rms 0.422
_refine_ls_abs_structure_details 'Flack H D (1983), Acta Cryst. A39, 876-881'
_refine_ls_abs_structure_Flack 0.71(2)
_refine_ls_extinction_method none
_refine_ls_goodness_of_fit_ref 1.031
_refine_ls_hydrogen_treatment constr
_refine_ls_matrix_type full
_refine_ls_number_parameters 626
_refine_ls_number_reflns 11383
_refine_ls_number_restraints 2
_refine_ls_restrained_S_all 1.031
_refine_ls_R_factor_all 0.0560
_refine_ls_R_factor_gt 0.0505
_refine_ls_shift/su_max 0.002
_refine_ls_shift/su_mean 0.000
_refine_ls_structure_factor_coef Fsqd
_refine_ls_weighting_details 'calc w=1/[\s^2^(Fo^2^)+(0.0798P)^2^+0.0000P] where P=(Fo^2^+2Fc^2^)/3'
_refine_ls_weighting_scheme calc
_refine_ls_wR_factor_gt 0.1323
_refine_ls_wR_factor_ref 0.1361
_reflns_number_gt 10226
_reflns_number_total 11383
_reflns_threshold_expression >2sigma(I)
_cod_data_source_file c9dt02789k2.cif
_cod_data_source_block 3#
_cod_depositor_comments 'Adding full bibliography for 7700997--7701000.cif.'
_cod_original_cell_volume 4391.2
_cod_original_sg_symbol_H-M 'p n'
_cod_database_code 7700998

loop_
_symmetry_equiv_pos_as_xyz
'x, y, z'
'x+1/2, -y, z+1/2'

loop_
_atom_site_label
_atom_site_type_symbol
_atom_site_fract_x
_atom_site_fract_y
_atom_site_fract_z
_atom_site_U_iso_or_equiv
_atom_site_adp_type
_atom_site_occupancy
_atom_site_symmetry_multiplicity
_atom_site_calc_flag
_atom_site_refinement_flags
_atom_site_disorder_assembly
_atom_site_disorder_group
W1 W 0.83393(7) 0.27149(7) 0.37423(5) 0.0204(4) Uani 0.858(15) 1 d P A 1
W2 W 0.76027(6) 0.29673(7) 0.04544(5) 0.0171(4) Uani 0.897(14) 1 d P A 1
W3 W 1.00970(7) 0.29308(7) 0.02437(5) 0.0190(4) Uani 0.892(14) 1 d P A 1
W4 W 0.78082(7) 0.50010(7) 0.13031(5) 0.0181(4) Uani 0.866(13) 1 d P A 1
W5 W 1.08293(7) 0.26924(7) 0.35366(5) 0.0201(4) Uani 0.897(14) 1 d P A 1
W6 W 0.77404(6) 0.06050(7) 0.12368(5) 0.0214(4) Uani 0.866(14) 1 d P A 1
W7 W 1.02341(6) 0.05664(7) 0.10433(5) 0.0214(4) Uani 0.887(14) 1 d P A 1
W8 W 1.02942(7) 0.49673(7) 0.10847(5) 0.0206(4) Uani 0.898(14) 1 d P A 1
W9 W 0.82131(7) 0.48615(7) 0.30240(5) 0.0190(4) Uani 0.860(14) 1 d P A 1
W10 W 0.81357(7) 0.04815(7) 0.28124(5) 0.0194(4) Uani 0.878(13) 1 d P A 1
W11 W 1.06281(7) 0.04543(7) 0.26124(5) 0.0200(4) Uani 0.857(13) 1 d P A 1
W12 W 1.22874(7) 0.20536(8) 0.09032(5) 0.0192(5) Uani 0.834(14) 1 d P A 1
W13 W 1.06983(7) 0.48334(7) 0.28057(5) 0.0208(4) Uani 0.898(13) 1 d P A 1
W14 W 0.57549(7) 0.21541(7) 0.14606(5) 0.0192(5) Uani 0.858(14) 1 d P A 1
W15 W 1.25009(7) 0.41258(7) 0.17359(5) 0.0194(4) Uani 0.843(13) 1 d P A 1
W16 W 0.61283(7) 0.19997(7) 0.30394(5) 0.0199(4) Uani 0.874(14) 1 d P A 1
W17 W 1.26546(7) 0.19856(7) 0.24847(5) 0.0198(4) Uani 0.852(13) 1 d P A 1
W18 W 0.59843(7) 0.41878(7) 0.23272(5) 0.0189(4) Uani 0.856(13) 1 d P A 1
Mo1 Mo 0.83393(7) 0.27149(7) 0.37423(5) 0.0204(4) Uani 0.142(15) 1 d P A 2
Mo2 Mo 0.76027(6) 0.29673(7) 0.04544(5) 0.0171(4) Uani 0.103(14) 1 d P A 2
Mo3 Mo 1.00970(7) 0.29308(7) 0.02437(5) 0.0190(4) Uani 0.108(14) 1 d P A 2
Mo4 Mo 0.78082(7) 0.50010(7) 0.13031(5) 0.0181(4) Uani 0.134(13) 1 d P A 2
Mo5 Mo 1.08293(7) 0.26924(7) 0.35366(5) 0.0201(4) Uani 0.103(14) 1 d P A 2
Mo6 Mo 0.77404(6) 0.06050(7) 0.12368(5) 0.0214(4) Uani 0.134(14) 1 d P A 2
Mo7 Mo 1.02341(6) 0.05664(7) 0.10433(5) 0.0214(4) Uani 0.113(14) 1 d P A 2
Mo8 Mo 1.02942(7) 0.49673(7) 0.10847(5) 0.0206(4) Uani 0.102(14) 1 d P A 2
Mo9 Mo 0.82131(7) 0.48615(7) 0.30240(5) 0.0190(4) Uani 0.140(14) 1 d P A 2
Mo10 Mo 0.81357(7) 0.04815(7) 0.28124(5) 0.0194(4) Uani 0.122(13) 1 d P A 2
Mo11 Mo 1.06281(7) 0.04543(7) 0.26124(5) 0.0200(4) Uani 0.143(13) 1 d P A 2
Mo12 Mo 1.22874(7) 0.20536(8) 0.09032(5) 0.0192(5) Uani 0.166(14) 1 d P A 2
Mo13 Mo 1.06983(7) 0.48334(7) 0.28057(5) 0.0208(4) Uani 0.102(13) 1 d P A 2
Mo14 Mo 0.57549(7) 0.21541(7) 0.14606(5) 0.0192(5) Uani 0.142(14) 1 d P A 2
Mo15 Mo 1.25009(7) 0.41258(7) 0.17359(5) 0.0194(4) Uani 0.157(13) 1 d P A 2
Mo16 Mo 0.61283(7) 0.19997(7) 0.30394(5) 0.0199(4) Uani 0.126(14) 1 d P A 2
Mo17 Mo 1.26546(7) 0.19856(7) 0.24847(5) 0.0198(4) Uani 0.148(13) 1 d P A 2
Mo18 Mo 0.59843(7) 0.41878(7) 0.23272(5) 0.0189(4) Uani 0.144(13) 1 d P A 2
P1 P 1.0541(4) 0.2736(4) 0.1879(3) 0.0145(13) Uiso 1 1 d . A .
P2 P 0.7890(4) 0.2760(4) 0.2103(3) 0.0120(12) Uiso 1 1 d . A .
O1 O 0.7880(12) 0.1691(12) 0.0692(9) 0.035(4) Uiso 1 1 d . . .
O2 O 1.1337(11) 0.2723(10) 0.0432(8) 0.019(3) Uiso 1 1 d . . .
O3 O 1.3095(11) 0.3261(10) 0.2305(8) 0.023(3) Uiso 1 1 d . . .
O4 O 0.7080(12) 0.2541(11) 0.3549(9) 0.029(4) Uiso 1 1 d . . .
O5 O 0.5354(10) 0.3393(10) 0.1713(7) 0.019(3) Uiso 1 1 d . . .
O6 O 1.3258(12) 0.5026(11) 0.1689(8) 0.029(4) Uiso 1 1 d . . .
O7 O 1.2961(11) 0.1612(11) 0.1644(8) 0.028(4) Uiso 1 1 d . . .
O8 O 1.1022(10) 0.4066(10) 0.3497(8) 0.025(4) Uiso 1 1 d . . .
O9 O 1.0535(10) 0.1450(10) 0.3247(7) 0.019(3) Uiso 1 1 d . . .
O10 O 1.0571(11) -0.0120(11) 0.1803(8) 0.028(4) Uiso 1 1 d . . .
O11 O 1.0299(10) 0.4240(10) 0.0298(7) 0.021(3) Uiso 1 1 d . . .
O12 O 1.1010(10) 0.5914(11) 0.3107(8) 0.027(4) Uiso 1 1 d . . .
O13 O 1.2943(12) 0.1618(11) 0.0308(8) 0.032(4) Uiso 1 1 d . . .
O14 O 0.9904(10) 0.1657(10) 0.0519(7) 0.023(3) Uiso 1 1 d . . .
O15 O 0.7558(10) 0.6139(10) 0.1081(7) 0.024(3) Uiso 1 1 d . . .
O16 O 1.0289(11) 0.5116(10) 0.1959(8) 0.024(3) Uiso 1 1 d . . .
O17 O 0.8843(11) 0.3135(11) 0.0302(8) 0.025(4) Uiso 1 1 d . . .
O18 O 0.9349(11) 0.0320(10) 0.2618(8) 0.026(4) Uiso 1 1 d . . .
O19 O 0.6659(12) 0.4672(11) 0.1650(8) 0.030(4) Uiso 1 1 d . . .
O20 O 0.6860(12) 0.2756(10) 0.2199(8) 0.025(4) Uiso 1 1 d . . .
O21 O 0.9475(11) 0.4837(10) 0.3042(8) 0.025(4) Uiso 1 1 d . . .
O22 O 0.9017(11) 0.4982(10) 0.1077(8) 0.027(4) Uiso 1 1 d . . .
O23 O 1.1964(11) 0.2535(10) 0.3125(8) 0.022(3) Uiso 1 1 d . . .
O24 O 0.9594(12) 0.2895(10) 0.3691(8) 0.027(4) Uiso 1 1 d . . .
O25 O 1.1455(11) 0.1047(10) 0.0989(8) 0.024(3) Uiso 1 1 d . . .
O26 O 1.1566(11) 0.2736(9) 0.1787(7) 0.015(3) Uiso 1 1 d . . .
O27 O 0.9010(11) 0.0416(10) 0.1203(8) 0.029(4) Uiso 1 1 d . . .
O28 O 0.6475(12) 0.2750(10) 0.0863(8) 0.026(4) Uiso 1 1 d . . .
O29 O 1.1846(11) 0.4531(11) 0.2435(8) 0.027(4) Uiso 1 1 d . . .
O30 O 1.1512(11) 0.4636(11) 0.1226(8) 0.024(4) Uiso 1 1 d . . .
O31 O 0.6909(10) 0.0957(10) 0.2889(7) 0.022(3) Uiso 1 1 d . . .
O32 O 0.8073(10) 0.3333(10) 0.1485(7) 0.018(3) Uiso 1 1 d . . .
O33 O 1.0126(10) 0.3289(10) 0.1328(8) 0.020(3) Uiso 1 1 d . . .
O34 O 1.2822(11) 0.3309(11) 0.1044(8) 0.024(4) Uiso 1 1 d . . .
O35 O 0.6575(10) 0.1105(10) 0.1393(7) 0.021(3) Uiso 1 1 d . . .
O36 O 0.8156(11) 0.1712(11) 0.2040(7) 0.021(3) Uiso 1 1 d . . .
O37 O 0.4855(13) 0.1755(12) 0.0985(9) 0.039(4) Uiso 1 1 d . . .
O38 O 0.7387(11) -0.0292(11) 0.0735(8) 0.032(4) Uiso 1 1 d . . .
O39 O 0.7230(12) 0.2848(11) -0.0318(9) 0.035(4) Uiso 1 1 d . . .
O40 O 0.8021(11) -0.0475(11) 0.3316(8) 0.030(4) Uiso 1 1 d . . .
O41 O 1.0912(12) -0.0514(12) 0.3082(9) 0.037(4) Uiso 1 1 d . . .
O42 O 0.8306(10) 0.2468(10) 0.4529(7) 0.022(3) Uiso 1 1 d . . .
O43 O 1.1203(11) 0.2446(11) 0.4289(8) 0.028(4) Uiso 1 1 d . . .
O44 O 1.3539(11) 0.1522(11) 0.2909(8) 0.029(4) Uiso 1 1 d . . .
O45 O 1.0426(12) 0.6118(12) 0.0834(9) 0.038(4) Uiso 1 1 d . . .
O46 O 1.0114(13) 0.2791(12) -0.0566(9) 0.038(4) Uiso 1 1 d . . .
O47 O 0.8060(10) 0.5989(11) 0.3356(8) 0.027(4) Uiso 1 1 d . . .
O48 O 0.8339(10) 0.3239(10) 0.2690(7) 0.019(3) Uiso 1 1 d . . .
O49 O 1.0398(10) 0.3230(10) 0.2506(7) 0.018(3) Uiso 1 1 d . . .
O50 O 1.0217(10) 0.1671(10) 0.1867(7) 0.018(3) Uiso 1 1 d . . .
O51 O 0.7767(10) -0.0091(10) 0.2019(7) 0.018(3) Uiso 1 1 d . . .
O52 O 0.5470(11) 0.1506(11) 0.3599(8) 0.029(4) Uiso 1 1 d . . .
O53 O 0.6961(11) 0.4586(10) 0.2876(8) 0.024(4) Uiso 1 1 d . . .
O54 O 1.1807(10) 0.0963(10) 0.2477(8) 0.025(4) Uiso 1 1 d . . .
O55 O 0.5457(11) 0.1684(11) 0.2274(8) 0.026(4) Uiso 1 1 d . . .
O56 O 0.5627(12) 0.3258(12) 0.2941(8) 0.031(4) Uiso 1 1 d . . .
O57 O 0.5212(12) 0.5087(12) 0.2456(9) 0.034(4) Uiso 1 1 d . . .
O58 O 0.7472(11) 0.4330(11) 0.0548(8) 0.028(4) Uiso 1 1 d . . .
O59 O 1.0348(13) -0.0315(13) 0.0481(9) 0.042(5) Uiso 1 1 d . . .
O60 O 0.8475(10) 0.1483(10) 0.3383(7) 0.019(3) Uiso 1 1 d . . .
O61 O 0.8246(11) 0.5167(10) 0.2151(8) 0.025(4) Uiso 1 1 d . . .
O62 O 0.8179(11) 0.4085(11) 0.3760(8) 0.031(4) Uiso 1 1 d . . .
C1 C 0.556(2) 0.959(2) 0.9695(18) 0.061(9) Uiso 1 1 d . . .
C3 C 0.413(3) 0.964(3) 0.9748(19) 0.063(9) Uiso 1 1 d . . .
C4 C 0.436(2) 0.683(2) 0.0820(18) 0.061(9) Uiso 1 1 d . . .
C5 C 0.548(3) 0.986(3) 1.025(2) 0.071(11) Uiso 1 1 d . . .
C6 C 0.571(3) 0.743(3) 0.084(3) 0.096(14) Uiso 1 1 d . . .
C7 C 0.444(2) 0.427(2) 0.0476(18) 0.057(9) Uiso 1 1 d . . .
C8 C 0.472(2) 0.645(2) 0.1390(17) 0.060(9) Uiso 1 1 d . . .
C9 C 0.476(2) 0.515(2) -0.0382(15) 0.048(7) Uiso 1 1 d . . .
C10 C 0.559(2) 0.504(2) -0.0032(17) 0.056(8) Uiso 1 1 d . . .
C11 C 0.393(2) 0.416(2) 0.3522(15) 0.043(7) Uiso 1 1 d . . .
C13 C 0.294(2) 0.471(2) 0.4130(16) 0.053(8) Uiso 1 1 d . . .
C14 C 0.370(2) 0.481(2) 0.4449(15) 0.045(7) Uiso 1 1 d . . .
C15 C 0.398(3) 0.215(2) 0.8964(19) 0.058(9) Uiso 1 1 d . . .
C16 C 0.812(3) 0.032(3) 0.861(2) 0.086(13) Uiso 1 1 d . . .
C17 C 0.782(2) 0.085(2) 0.9189(17) 0.056(8) Uiso 1 1 d . . .
C18 C 0.513(3) 0.226(2) 0.9565(18) 0.058(9) Uiso 1 1 d . . .
C19 C 0.937(3) 0.051(3) 0.9169(19) 0.066(10) Uiso 1 1 d . . .
C20 C 0.540(2) 0.258(2) 0.8973(18) 0.059(9) Uiso 1 1 d . . .
N1 N 0.446(3) 0.990(3) 1.028(2) 0.112(14) Uiso 1 1 d . . .
N2 N 0.479(2) 0.950(2) 0.9322(18) 0.086(10) Uiso 1 1 d . . .
N3 N 0.4121(15) 0.4643(15) -0.0032(11) 0.036(5) Uiso 1 1 d . . .
N4 N 0.5367(15) 0.4511(15) 0.0494(11) 0.034(5) Uiso 1 1 d . . .
N5 N 0.3106(18) 0.4276(18) 0.3553(13) 0.049(6) Uiso 1 1 d . . .
N6 N 0.431(2) 0.444(2) 0.4080(15) 0.063(8) Uiso 1 1 d . . .
N7 N 0.870(2) 0.088(2) 0.9527(16) 0.071(8) Uiso 1 1 d . . .
N8 N 0.897(3) 0.017(3) 0.8603(19) 0.087(11) Uiso 1 1 d . . .
N9 N 0.4295(18) 0.2084(17) 0.9486(13) 0.049(6) Uiso 1 1 d . . .
N10 N 0.468(2) 0.247(2) 0.8537(15) 0.063(8) Uiso 1 1 d . . .
N11 N 0.547(2) 0.687(2) 0.1388(17) 0.079(9) Uiso 1 1 d . . .
N12 N 0.485(2) 0.726(2) 0.0519(16) 0.074(9) Uiso 1 1 d . . .
N13 N 0.939(3) 0.776(2) 0.0361(19) 0.089(11) Uiso 1 1 d . . .
N14 N 0.808(3) 0.778(3) -0.012(2) 0.096(12) Uiso 1 1 d . . .
C2 C 0.853(2) 0.777(2) 0.0432(15) 0.046(7) Uiso 1 1 d . . .
C12 C 0.952(3) 0.787(3) -0.023(2) 0.070(11) Uiso 1 1 d . . .
C21 C 0.875(3) 0.789(3) -0.057(2) 0.089(13) Uiso 1 1 d . . .
OW1 O 0.2302(15) 0.4202(15) 0.9684(11) 0.058(6) Uiso 1 1 d . . .
OW2 O 0.807(2) -0.207(2) 0.1859(16) 0.058(8) Uiso 0.70 1 d P . .
OW3 O 0.457(2) 0.287(2) 0.7233(17) 0.047(8) Uiso 0.60 1 d P . .
OW4 O 0.680(3) 0.709(3) 0.242(2) 0.067(11) Uiso 0.60 1 d P . .
OW5 O 0.116(2) 0.573(2) 0.9259(15) 0.047(7) Uiso 0.70 1 d P . .
OW6 O 0.263(3) 0.619(3) 0.052(2) 0.054(11) Uiso 0.50 1 d P . .
OW7 O 0.135(4) 0.750(4) -0.011(3) 0.062(15) Uiso 0.40 1 d P . .
OW8 O 1.276(4) 0.709(4) 0.285(3) 0.067(16) Uiso 0.40 1 d P . .
OW9 O 1.408(3) -0.011(3) 0.172(3) 0.081(15) Uiso 0.50 1 d P . .
OW11 O 1.186(5) 0.230(5) -0.117(4) 0.06(2) Uiso 0.30 1 d P . .
OW12 O 0.610(4) 0.216(4) 0.683(3) 0.040(14) Uiso 0.30 1 d P . .
OW13 O 1.575(4) -0.072(4) 0.227(3) 0.041(15) Uiso 0.30 1 d P . .

loop_
_atom_site_aniso_label
_atom_site_aniso_U_11
_atom_site_aniso_U_22
_atom_site_aniso_U_33
_atom_site_aniso_U_23
_atom_site_aniso_U_13
_atom_site_aniso_U_12
W1 0.0132(7) 0.0280(6) 0.0203(7) 0.0001(4) 0.0054(4) -0.0010(4)
W2 0.0096(6) 0.0244(6) 0.0178(6) -0.0001(4) 0.0048(4) 0.0003(4)
W3 0.0109(7) 0.0282(6) 0.0183(6) 0.0003(4) 0.0064(4) 0.0006(4)
W4 0.0127(6) 0.0183(6) 0.0236(7) 0.0052(4) 0.0043(4) 0.0011(4)
W5 0.0123(7) 0.0281(6) 0.0201(6) 0.0013(4) 0.0032(4) -0.0011(4)
W6 0.0170(6) 0.0187(6) 0.0288(7) -0.0053(4) 0.0043(4) -0.0017(4)
W7 0.0154(7) 0.0202(6) 0.0290(7) -0.0059(4) 0.0060(4) 0.0025(4)
W8 0.0138(7) 0.0219(6) 0.0263(7) 0.0063(4) 0.0063(4) -0.0026(4)
W9 0.0139(7) 0.0202(6) 0.0231(7) -0.0051(4) 0.0040(4) 0.0013(4)
W10 0.0153(7) 0.0163(6) 0.0270(7) 0.0047(4) 0.0046(4) -0.0018(4)
W11 0.0141(7) 0.0172(6) 0.0289(7) 0.0039(4) 0.0050(4) 0.0025(4)
W12 0.0089(7) 0.0278(7) 0.0216(7) -0.0015(5) 0.0084(4) 0.0023(4)
W13 0.0136(6) 0.0223(6) 0.0267(7) -0.0029(4) 0.0039(4) -0.0030(4)
W14 0.0099(7) 0.0250(7) 0.0229(7) -0.0009(4) 0.0030(4) -0.0038(4)
W15 0.0094(6) 0.0236(6) 0.0255(6) 0.0029(5) 0.0062(4) -0.0043(4)
W16 0.0095(7) 0.0268(6) 0.0238(7) 0.0027(5) 0.0081(4) -0.0028(4)
W17 0.0097(7) 0.0258(6) 0.0242(7) 0.0030(5) 0.0043(4) 0.0031(4)
W18 0.0092(6) 0.0239(6) 0.0240(6) -0.0007(5) 0.0061(4) 0.0034(4)
Mo1 0.0132(7) 0.0280(6) 0.0203(7) 0.0001(4) 0.0054(4) -0.0010(4)
Mo2 0.0096(6) 0.0244(6) 0.0178(6) -0.0001(4) 0.0048(4) 0.0003(4)
Mo3 0.0109(7) 0.0282(6) 0.0183(6) 0.0003(4) 0.0064(4) 0.0006(4)
Mo4 0.0127(6) 0.0183(6) 0.0236(7) 0.0052(4) 0.0043(4) 0.0011(4)
Mo5 0.0123(7) 0.0281(6) 0.0201(6) 0.0013(4) 0.0032(4) -0.0011(4)
Mo6 0.0170(6) 0.0187(6) 0.0288(7) -0.0053(4) 0.0043(4) -0.0017(4)
Mo7 0.0154(7) 0.0202(6) 0.0290(7) -0.0059(4) 0.0060(4) 0.0025(4)
Mo8 0.0138(7) 0.0219(6) 0.0263(7) 0.0063(4) 0.0063(4) -0.0026(4)
Mo9 0.0139(7) 0.0202(6) 0.0231(7) -0.0051(4) 0.0040(4) 0.0013(4)
Mo10 0.0153(7) 0.0163(6) 0.0270(7) 0.0047(4) 0.0046(4) -0.0018(4)
Mo11 0.0141(7) 0.0172(6) 0.0289(7) 0.0039(4) 0.0050(4) 0.0025(4)
Mo12 0.0089(7) 0.0278(7) 0.0216(7) -0.0015(5) 0.0084(4) 0.0023(4)
Mo13 0.0136(6) 0.0223(6) 0.0267(7) -0.0029(4) 0.0039(4) -0.0030(4)
Mo14 0.0099(7) 0.0250(7) 0.0229(7) -0.0009(4) 0.0030(4) -0.0038(4)
Mo15 0.0094(6) 0.0236(6) 0.0255(6) 0.0029(5) 0.0062(4) -0.0043(4)
Mo16 0.0095(7) 0.0268(6) 0.0238(7) 0.0027(5) 0.0081(4) -0.0028(4)
Mo17 0.0097(7) 0.0258(6) 0.0242(7) 0.0030(5) 0.0043(4) 0.0031(4)
Mo18 0.0092(6) 0.0239(6) 0.0240(6) -0.0007(5) 0.0061(4) 0.0034(4)

loop_
_atom_type_symbol
_atom_type_description
_atom_type_scat_dispersion_real
_atom_type_scat_dispersion_imag
_atom_type_scat_source
O O 0.0106 0.0060 'International Tables Vol C Tables 4.2.6.8 and 6.1.1.4'
P P 0.1023 0.0942 'International Tables Vol C Tables 4.2.6.8 and 6.1.1.4'
W W -0.8490 6.8722 'International Tables Vol C Tables 4.2.6.8 and 6.1.1.4'
C C 0.0033 0.0016 'International Tables Vol C Tables 4.2.6.8 and 6.1.1.4'
N N 0.0061 0.0033 'International Tables Vol C Tables 4.2.6.8 and 6.1.1.4'
Mo Mo -1.6832 0.6857 'International Tables Vol C Tables 4.2.6.8 and 6.1.1.4'
H H 0.0000 0.0000 'International Tables Vol C Tables 4.2.6.8 and 6.1.1.4'

loop_
_geom_angle_atom_site_label_1
_geom_angle_atom_site_label_2
_geom_angle_atom_site_label_3
_geom_angle
O42 W1 O60 102.7(6)
O42 W1 O24 98.3(7)
O60 W1 O24 88.6(6)
O42 W1 O62 99.9(7)
O60 W1 O62 157.4(7)
O24 W1 O62 89.7(7)
O42 W1 O4 96.9(8)
O60 W1 O4 85.3(7)
O24 W1 O4 164.5(8)
O62 W1 O4 90.4(7)
O42 W1 O48 173.3(6)
O60 W1 O48 83.9(6)
O24 W1 O48 82.7(6)
O62 W1 O48 73.4(6)
O4 W1 O48 82.5(7)
O39 W2 O1 103.0(7)
O39 W2 O17 97.7(8)
O1 W2 O17 87.3(7)
O39 W2 O58 99.4(7)
O1 W2 O58 157.6(7)
O17 W2 O58 90.0(7)
O39 W2 O28 98.7(8)
O1 W2 O28 85.5(7)
O17 W2 O28 163.1(7)
O58 W2 O28 90.8(7)
O39 W2 O32 172.9(6)
O1 W2 O32 84.1(6)
O17 W2 O32 82.5(6)
O58 W2 O32 73.5(6)
O28 W2 O32 81.6(6)
O46 W3 O11 99.5(7)
O46 W3 O14 102.1(7)
O11 W3 O14 158.4(7)
O46 W3 O17 97.4(8)
O11 W3 O17 90.5(7)
O14 W3 O17 87.6(7)
O46 W3 O2 98.2(8)
O11 W3 O2 88.9(6)
O14 W3 O2 87.2(6)
O17 W3 O2 164.2(7)
O46 W3 O33 173.9(7)
O11 W3 O33 74.5(6)
O14 W3 O33 83.9(6)
O17 W3 O33 83.7(6)
O2 W3 O33 80.9(6)
O15 W4 O22 98.5(7)
O15 W4 O58 100.1(7)
O22 W4 O58 90.4(7)
O15 W4 O61 102.4(7)
O22 W4 O61 86.6(7)
O58 W4 O61 157.5(7)
O15 W4 O19 97.8(7)
O22 W4 O19 163.5(6)
O58 W4 O19 89.5(7)
O61 W4 O19 87.2(7)
O15 W4 O32 172.4(6)
O22 W4 O32 82.6(6)
O58 W4 O32 72.3(6)
O61 W4 O32 85.2(6)
O19 W4 O32 81.6(6)
O43 W5 O9 100.7(7)
O43 W5 O24 99.0(8)
O9 W5 O24 88.5(6)
O43 W5 O8 101.3(7)
O9 W5 O8 157.9(6)
O24 W5 O8 90.5(7)
O43 W5 O23 97.7(7)
O9 W5 O23 87.0(6)
O24 W5 O23 163.2(7)
O8 W5 O23 87.6(6)
O43 W5 O49 172.7(6)
O9 W5 O49 86.3(6)
O24 W5 O49 83.0(6)
O8 W5 O49 71.6(6)
O23 W5 O49 80.6(6)
O38 W6 O35 96.2(7)
O38 W6 O51 99.5(7)
O35 W6 O51 91.4(6)
O38 W6 O27 99.3(7)
O35 W6 O27 164.3(6)
O51 W6 O27 88.4(7)
O38 W6 O36 172.2(7)
O35 W6 O36 81.8(6)
O51 W6 O36 73.1(5)
O27 W6 O36 83.2(6)
O59 W7 O27 99.5(8)
O59 W7 O10 101.3(8)
O27 W7 O10 91.3(7)
O59 W7 O14 100.9(8)
O27 W7 O14 87.7(6)
O10 W7 O14 157.6(7)
O59 W7 O25 95.0(8)
O27 W7 O25 164.9(6)
O10 W7 O25 90.0(7)
O14 W7 O25 85.4(6)
O59 W7 O50 173.4(7)
O27 W7 O50 84.4(6)
O10 W7 O50 73.1(6)
O14 W7 O50 84.5(6)
O25 W7 O50 81.6(6)
O45 W8 O16 102.2(8)
O45 W8 O30 99.0(8)
O16 W8 O30 84.7(7)
O45 W8 O22 96.6(7)
O16 W8 O22 88.2(7)
O30 W8 O22 163.9(6)
O45 W8 O11 102.5(8)
O16 W8 O11 155.1(6)
O30 W8 O11 88.7(7)
O22 W8 O11 91.8(7)
O45 W8 O33 174.1(7)
O16 W8 O33 83.7(6)
O30 W8 O33 80.7(6)
O22 W8 O33 84.3(6)
O11 W8 O33 71.5(6)
O47 W9 O21 98.9(7)
O47 W9 O62 99.9(7)
O21 W9 O62 91.7(7)
O47 W9 O61 101.6(7)
O21 W9 O61 87.9(7)
O62 W9 O61 158.3(7)
O47 W9 O53 96.0(7)
O21 W9 O53 165.0(6)
O62 W9 O53 88.1(7)
O61 W9 O53 86.8(7)
O47 W9 O48 172.5(7)
O21 W9 O48 84.2(6)
O62 W9 O48 73.1(6)
O61 W9 O48 85.2(6)
O53 W9 O48 81.3(6)
O40 W10 O18 99.3(7)
O40 W10 O60 101.6(7)
O18 W10 O60 89.4(6)
O40 W10 O51 101.1(7)
O18 W10 O51 90.5(7)
O60 W10 O51 157.0(6)
O40 W10 O31 95.5(7)
O18 W10 O31 165.2(6)
O60 W10 O31 86.0(6)
O51 W10 O31 88.4(6)
O40 W10 O36 173.1(6)
O18 W10 O36 84.3(6)
O60 W10 O36 84.3(6)
O51 W10 O36 72.8(5)
O31 W10 O36 81.3(6)
O41 W11 O10 101.3(7)
O41 W11 O18 98.4(8)
O10 W11 O18 87.2(7)
O41 W11 O54 99.5(7)
O10 W11 O54 91.8(7)
O18 W11 O54 161.9(6)
O41 W11 O9 100.4(7)
O10 W11 O9 158.2(6)
O18 W11 O9 88.2(6)
O54 W11 O9 86.0(6)
O41 W11 O50 173.6(7)
O10 W11 O50 72.3(6)
O18 W11 O50 80.8(6)
O54 W11 O50 81.8(6)
O9 W11 O50 86.0(5)
O13 W12 O25 101.7(7)
O13 W12 O7 100.8(7)
O25 W12 O7 90.7(7)
O13 W12 O34 100.7(8)
O25 W12 O34 157.4(7)
O7 W12 O34 87.7(7)
O13 W12 O2 102.5(7)
O25 W12 O2 86.1(6)
O7 W12 O2 156.7(7)
O34 W12 O2 86.5(6)
O13 W12 O26 172.3(7)
O25 W12 O26 84.3(6)
O7 W12 O26 74.1(6)
O34 W12 O26 73.6(6)
O2 W12 O26 82.5(6)
O12 W13 O8 98.7(7)
O12 W13 O21 98.8(7)
O8 W13 O21 91.1(7)
O12 W13 O16 104.2(7)
O8 W13 O16 156.9(6)
O21 W13 O16 88.2(7)
O12 W13 O29 96.2(7)
O8 W13 O29 89.2(7)
O21 W13 O29 164.8(6)
O16 W13 O29 85.6(7)
O12 W13 O49 171.6(6)
O8 W13 O49 73.2(6)
O21 W13 O49 84.2(6)
O16 W13 O49 83.7(6)
O29 W13 O49 81.4(6)
O37 W14 O28 101.5(8)
O37 W14 O5 101.9(7)
O28 W14 O5 89.1(7)
O37 W14 O55 102.3(8)
O28 W14 O55 156.1(7)
O5 W14 O55 88.3(7)
O37 W14 O35 101.4(7)
O28 W14 O35 84.3(7)
O5 W14 O35 156.6(6)
O55 W14 O35 88.7(7)
O37 W14 O20 173.3(8)
O28 W14 O20 83.5(7)
O5 W14 O20 73.5(6)
O55 W14 O20 72.9(6)
O35 W14 O20 83.4(6)
O6 W15 O29 101.1(8)
O6 W15 O3 101.9(7)
O29 W15 O3 86.3(7)
O6 W15 O34 101.9(8)
O29 W15 O34 157.0(7)
O3 W15 O34 89.2(7)
O6 W15 O30 101.3(7)
O29 W15 O30 85.5(7)
O3 W15 O30 156.5(7)
O34 W15 O30 89.9(7)
O6 W15 O26 173.7(7)
O29 W15 O26 83.4(6)
O3 W15 O26 73.8(6)
O34 W15 O26 73.8(6)
O30 W15 O26 83.4(6)
O52 W16 O31 100.6(7)
O52 W16 O4 101.6(8)
O31 W16 O4 86.8(7)
O52 W16 O56 102.1(8)
O31 W16 O56 157.3(7)
O4 W16 O56 89.0(7)
O52 W16 O55 101.3(7)
O31 W16 O55 89.4(7)
O4 W16 O55 157.0(8)
O56 W16 O55 85.7(7)
O52 W16 O20 172.4(7)
O31 W16 O20 84.8(6)
O4 W16 O20 84.0(7)
O56 W16 O20 72.6(7)
O55 W16 O20 73.1(6)
O44 W17 O23 102.0(7)
O44 W17 O54 103.2(7)
O23 W17 O54 85.8(7)
O44 W17 O7 100.4(8)
O23 W17 O7 157.6(6)
O54 W17 O7 88.3(7)
O44 W17 O3 100.8(7)
O23 W17 O3 88.3(7)
O54 W17 O3 156.0(6)
O7 W17 O3 88.4(7)
O44 W17 O26 171.6(7)
O23 W17 O26 83.7(6)
O54 W17 O26 83.2(6)
O7 W17 O26 74.1(6)
O3 W17 O26 73.1(5)
O57 W18 O19 103.8(8)
O57 W18 O53 101.3(7)
O19 W18 O53 86.7(7)
O57 W18 O56 100.1(8)
O19 W18 O56 156.0(7)
O53 W18 O56 90.5(7)
O57 W18 O5 101.9(7)
O19 W18 O5 87.3(7)
O53 W18 O5 156.8(6)
O56 W18 O5 86.0(7)
O57 W18 O20 170.3(7)
O19 W18 O20 84.4(7)
O53 W18 O20 84.3(6)
O56 W18 O20 71.6(7)
O5 W18 O20 72.8(6)
O33 P1 O49 112.3(9)
O33 P1 O26 106.5(9)
O49 P1 O26 106.2(9)
O33 P1 O50 110.5(8)
O49 P1 O50 113.0(9)
O26 P1 O50 107.8(8)
O36 P2 O48 112.1(8)
O36 P2 O20 105.7(9)
O48 P2 O20 107.4(9)
O36 P2 O32 111.2(9)
O48 P2 O32 111.8(8)
O20 P2 O32 108.4(9)
W3 O2 W12 150.3(9)
W15 O3 W17 123.4(8)
W16 O4 W1 150.7(11)
W14 O5 W18 123.8(7)
W17 O7 W12 122.0(9)
W13 O8 W5 124.4(8)
W5 O9 W11 149.4(9)
W11 O10 W7 123.5(8)
W3 O11 W8 124.0(8)
W3 O14 W7 150.9(8)
W8 O16 W13 153.6(9)
W3 O17 W2 163.3(9)
W10 O18 W11 162.5(9)
W18 O19 W4 149.9(9)
P2 O20 W16 125.8(9)
P2 O20 W14 125.3(10)
W16 O20 W14 90.5(6)
P2 O20 W18 123.8(8)
W16 O20 W18 90.9(7)
W14 O20 W18 89.8(6)
W9 O21 W13 163.6(10)
W4 O22 W8 164.9(10)
W17 O23 W5 150.7(8)
W1 O24 W5 162.6(9)
W12 O25 W7 151.8(9)
P1 O26 W15 126.0(7)
P1 O26 W12 125.0(8)
W15 O26 W12 90.2(6)
P1 O26 W17 125.1(9)
W15 O26 W17 89.6(5)
W12 O26 W17 89.7(5)
W7 O27 W6 163.6(9)
W14 O28 W2 153.2(9)
W15 O29 W13 149.8(9)
W8 O30 W15 152.9(10)
W16 O31 W10 148.8(8)
P2 O32 W2 128.2(8)
P2 O32 W4 126.7(9)
W2 O32 W4 91.0(5)
P1 O33 W3 129.8(9)
P1 O33 W8 128.0(8)
W3 O33 W8 89.7(5)
W15 O34 W12 122.3(9)
W14 O35 W6 151.5(8)
P2 O36 W6 128.7(8)
P2 O36 W10 128.6(9)
W6 O36 W10 91.0(5)
P2 O48 W1 128.1(9)
P2 O48 W9 127.8(8)
W1 O48 W9 90.5(5)
P1 O49 W13 129.3(9)
P1 O49 W5 128.4(8)
W13 O49 W5 90.4(5)
P1 O50 W7 128.9(9)
P1 O50 W11 126.3(8)
W7 O50 W11 91.1(5)
W6 O51 W10 122.9(7)
W18 O53 W9 150.7(10)
W17 O54 W11 152.1(9)
W14 O55 W16 123.4(9)
W16 O56 W18 124.9(10)
W4 O58 W2 123.2(8)
W1 O60 W10 153.0(8)
W9 O61 W4 150.6(9)
W9 O62 W1 122.7(9)
C5 C1 N2 117(4)
N1 C3 N2 111(4)
N12 C4 C8 116(3)
C1 C5 N1 100(4)
N12 C6 N11 92(4)
N3 C7 N4 105(3)
N11 C8 C4 98(3)
N3 C9 C10 105(3)
N4 C10 C9 104(3)
N5 C11 N6 107(3)
C14 C13 N5 108(3)
N6 C14 C13 105(3)
N9 C15 N10 109(3)
N8 C16 C17 114(4)
N7 C17 C16 97(3)
N9 C18 C20 104(3)
N7 C19 N8 107(3)
N10 C20 C18 109(3)
C3 N1 C5 109(4)
C3 N2 C1 102(4)
C7 N3 C9 114(3)
C10 N4 C7 112(2)
C11 N5 C13 108(3)
C14 N6 C11 111(3)
C19 N7 C17 112(3)
C16 N8 C19 109(4)
C15 N9 C18 117(3)
C20 N10 C15 100(3)
C8 N11 C6 120(4)
C4 N12 C6 114(4)
C12 N13 C2 107(3)
C2 N14 C21 104(4)
N13 C2 N14 112(4)
N13 C12 C21 111(4)
C12 C21 N14 106(4)

loop_
_geom_bond_atom_site_label_1
_geom_bond_atom_site_label_2
_geom_bond_distance
W1 O42 1.703(16)
W1 O60 1.886(14)
W1 O24 1.898(18)
W1 O62 1.918(16)
W1 O4 1.927(17)
W1 O48 2.343(15)
W2 O39 1.716(18)
W2 O1 1.884(16)
W2 O17 1.908(17)
W2 O58 1.913(15)
W2 O28 1.945(19)
W2 O32 2.324(14)
W3 O46 1.73(2)
W3 O11 1.846(14)
W3 O14 1.888(15)
W3 O17 1.903(17)
W3 O2 1.904(16)
W3 O33 2.347(16)
W4 O15 1.688(14)
W4 O22 1.885(17)
W4 O58 1.903(16)
W4 O61 1.903(16)
W4 O19 1.945(18)
W4 O32 2.380(13)
W5 O43 1.705(16)
W5 O9 1.879(13)
W5 O24 1.907(18)
W5 O8 1.931(14)
W5 O23 1.946(17)
W5 O49 2.374(14)
W6 O38 1.708(16)
W6 O35 1.914(15)
W6 O51 1.916(14)
W6 O27 1.919(17)
W6 O36 2.360(15)
W7 O59 1.721(19)
W7 O27 1.884(17)
W7 O10 1.921(16)
W7 O14 1.932(15)
W7 O25 1.950(16)
W7 O50 2.323(15)
W8 O45 1.698(17)
W8 O16 1.862(17)
W8 O30 1.891(16)
W8 O22 1.908(16)
W8 O11 1.948(15)
W8 O33 2.402(14)
W9 O47 1.735(15)
W9 O21 1.885(17)
W9 O62 1.898(17)
W9 O61 1.898(17)
W9 O53 1.926(16)
W9 O48 2.371(14)
W10 O40 1.715(16)
W10 O18 1.887(17)
W10 O60 1.899(14)
W10 O51 1.922(14)
W10 O31 1.961(16)
W10 O36 2.365(15)
W11 O41 1.717(17)
W11 O10 1.890(17)
W11 O18 1.921(17)
W11 O54 1.929(16)
W11 O9 1.935(15)
W11 O50 2.379(14)
W12 O13 1.733(19)
W12 O25 1.885(15)
W12 O7 1.933(16)
W12 O34 1.936(15)
W12 O2 1.944(15)
W12 O26 2.388(17)
W13 O12 1.690(15)
W13 O8 1.860(15)
W13 O21 1.913(17)
W13 O16 1.914(16)
W13 O29 1.957(18)
W13 O49 2.354(14)
W14 O37 1.742(18)
W14 O28 1.882(18)
W14 O5 1.905(14)
W14 O55 1.909(17)
W14 O35 1.913(15)
W14 O20 2.386(16)
W15 O6 1.691(16)
W15 O29 1.889(18)
W15 O3 1.899(15)
W15 O34 1.926(17)
W15 O30 1.934(15)
W15 O26 2.388(14)
W16 O52 1.711(18)
W16 O31 1.893(15)
W16 O4 1.909(16)
W16 O56 1.910(16)
W16 O55 1.926(16)
W16 O20 2.366(19)
W17 O44 1.698(15)
W17 O23 1.893(17)
W17 O54 1.903(15)
W17 O7 1.925(18)
W17 O3 1.932(15)
W17 O26 2.397(14)
W18 O57 1.729(18)
W18 O19 1.905(18)
W18 O53 1.914(15)
W18 O56 1.920(18)
W18 O5 1.925(14)
W18 O20 2.401(16)
P1 O33 1.511(15)
P1 O49 1.516(16)
P1 O26 1.551(18)
P1 O50 1.556(15)
P2 O36 1.516(16)
P2 O48 1.543(15)
P2 O20 1.560(19)
P2 O32 1.563(16)
C1 C5 1.25(5)
C1 N2 1.39(4)
C3 N1 1.26(5)
C3 N2 1.37(5)
C4 N12 1.15(4)
C4 C8 1.41(5)
C5 N1 1.53(6)
C6 N12 1.46(5)
C6 N11 1.46(6)
C7 N3 1.27(4)
C7 N4 1.43(4)
C8 N11 1.27(4)
C9 N3 1.42(4)
C9 C10 1.44(4)
C10 N4 1.38(4)
C11 N5 1.25(4)
C11 N6 1.35(4)
C13 C14 1.32(4)
C13 N5 1.39(4)
C14 N6 1.31(4)
C15 N9 1.19(4)
C15 N10 1.48(5)
C16 N8 1.29(5)
C16 C17 1.50(6)
C17 N7 1.47(4)
C18 N9 1.28(4)
C18 C20 1.40(5)
C19 N7 1.38(5)
C19 N8 1.40(5)
C20 N10 1.39(4)
N13 C12 1.29(5)
N13 C2 1.31(5)
N14 C2 1.33(5)
N14 C21 1.41(6)
C12 C21 1.33(6)
